data_2018940
loop_
_publ_author_name
'Gubina, Kateryna'
'Ovchynnikov, Vladimir'
'Amirkhanov, Vladymir'
'Shishkina, Svetlana'

_publ_section_title
;
 Chlorido[<i>N</i>,<i>N</i>'-dibenzyl-<i>N</i>''-(trichloroacetyl)phosphoramidato-\k^2^<i>O</i>,<i>O</i>'](1,10-phenanthroline-\k^2^<i>N</i>,<i>N</i>')copper(II)
;
_journal_coeditor_code BG3157
_journal_issue 6
_journal_name_full 'Acta Crystallographica Section C'
_journal_page_first 606
_journal_page_last 609
_journal_paper_doi 10.1107/S0108270113011943
_journal_volume 69
_journal_year 2013
_chemical_formula_iupac '[Cu (C16 H16 Cl3 N3 O2 P) Cl (C12 H8 N2)]'
_chemical_formula_moiety 'C28 H24 Cl4 Cu N5 O2 P'
_chemical_formula_sum 'C28 H24 Cl4 Cu N5 O2 P'
_chemical_formula_weight 698.83
_chemical_name_systematic
Chlorido[<i>N</i>,<i>N</i>'-dibenzyl-<i>N</i>''-(trichloroacetyl)phosphoramidato-\k^2^<i>O</i>,<i>O</i>'](1,10-phenanthroline-\k^2^<i>N</i>,<i>N</i>')copper(II)
_space_group_IT_number 9
_symmetry_cell_setting monoclinic
_symmetry_space_group_name_Hall 'C -2yc'
_symmetry_space_group_name_H-M 'C 1 c 1'
_atom_sites_solution_hydrogens geom
_atom_sites_solution_primary direct
_atom_sites_solution_secondary difmap
_audit_creation_method SHELXL97
_cell_angle_alpha 90.00
_cell_angle_beta 117.814(3)
_cell_angle_gamma 90.00
_cell_formula_units_Z 4
_cell_length_a 16.4404(5)
_cell_length_b 21.0317(6)
_cell_length_c 9.8219(3)
_cell_measurement_reflns_used 8509
_cell_measurement_temperature 293(2)
_cell_measurement_theta_max 34.60
_cell_measurement_theta_min 2.80
_cell_volume 3003.75(18)
_computing_cell_refinement 'CrysAlis PRO (Oxford Diffraction, 2009)'
_computing_data_collection 'CrysAlis PRO (Oxford Diffraction, 2009)'
_computing_data_reduction 'CrysAlis PRO (Oxford Diffraction, 2009)'
_computing_molecular_graphics 'ORTEP-3 for Windows (Farrugia, 2012)'
_computing_publication_material 'SHELXL97 (Sheldrick, 2008)'
_computing_structure_refinement 'SHELXL97 (Sheldrick, 2008)'
_computing_structure_solution 'SHELXS97 (Sheldrick, 2008)'
_diffrn_ambient_temperature 293(2)
_diffrn_detector_area_resol_mean 16.1827
_diffrn_measured_fraction_theta_full 0.983
_diffrn_measured_fraction_theta_max 0.983
_diffrn_measurement_device_type 'Oxford Xcalibur3'
_diffrn_measurement_method \w
_diffrn_radiation_monochromator graphite
_diffrn_radiation_source 'Enhance (Mo) X-ray Source'
_diffrn_radiation_type MoK\a
_diffrn_radiation_wavelength 0.71073
_diffrn_reflns_av_R_equivalents 0.0243
_diffrn_reflns_av_sigmaI/netI 0.0439
_diffrn_reflns_limit_h_max 22
_diffrn_reflns_limit_h_min -23
_diffrn_reflns_limit_k_max 29
_diffrn_reflns_limit_k_min -29
_diffrn_reflns_limit_l_max 13
_diffrn_reflns_limit_l_min -11
_diffrn_reflns_number 12387
_diffrn_reflns_theta_full 30.00
_diffrn_reflns_theta_max 30.00
_diffrn_reflns_theta_min 3.04
_diffrn_standards_decay_% 1
_diffrn_standards_interval_count 50
_diffrn_standards_number 2
_exptl_absorpt_coefficient_mu 1.172
_exptl_absorpt_correction_T_max 0.7994
_exptl_absorpt_correction_T_min 0.6514
_exptl_absorpt_correction_type multi-scan
_exptl_absorpt_process_details '(CrysAlis PRO; Oxford Diffraction, 2009)'
_exptl_crystal_colour green
_exptl_crystal_density_diffrn 1.545
_exptl_crystal_density_method 'not measured'
_exptl_crystal_description plate
_exptl_crystal_F_000 1420
_exptl_crystal_size_max 0.40
_exptl_crystal_size_mid 0.20
_exptl_crystal_size_min 0.20
_refine_diff_density_max 0.681
_refine_diff_density_min -0.432
_refine_ls_abs_structure_details 'Flack (1983), 2267 Friedel pairs'
_refine_ls_abs_structure_Flack -0.006(12)
_refine_ls_extinction_method none
_refine_ls_goodness_of_fit_ref 1.035
_refine_ls_hydrogen_treatment mixed
_refine_ls_matrix_type full
_refine_ls_number_parameters 406
_refine_ls_number_reflns 6579
_refine_ls_number_restraints 8
_refine_ls_restrained_S_all 1.058
_refine_ls_R_factor_all 0.0607
_refine_ls_R_factor_gt 0.0387
_refine_ls_shift/su_max 0.006
_refine_ls_shift/su_mean 0.000
_refine_ls_structure_factor_coef Fsqd
_refine_ls_weighting_details 'calc w=1/[\s^2^(Fo^2^)+(0.0543P)^2^+0.0000P] where P=(Fo^2^+2Fc^2^)/3'
_refine_ls_weighting_scheme calc
_refine_ls_wR_factor_gt 0.0889
_refine_ls_wR_factor_ref 0.1008
_reflns_number_gt 4685
_reflns_number_total 6579
_reflns_threshold_expression I>2\s(I)
_cod_data_source_file bg3157.cif
_cod_data_source_block I
_cod_original_cell_volume 3003.75(16)
_cod_original_sg_symbol_H-M 'C c'
_cod_database_code 2018940
_cod_database_fobs_code 2018940

loop_
_symmetry_equiv_pos_as_xyz
'x, y, z'
'x, -y, z+1/2'
'x+1/2, y+1/2, z'
'x+1/2, -y+1/2, z+1/2'

loop_
_atom_site_type_symbol
_atom_site_label
_atom_site_fract_x
_atom_site_fract_y
_atom_site_fract_z
_atom_site_U_iso_or_equiv
_atom_site_adp_type
_atom_site_calc_flag
_atom_site_refinement_flags
_atom_site_occupancy
_atom_site_symmetry_multiplicity
_atom_site_disorder_assembly
_atom_site_disorder_group
Cu Cu1 0.20196(3) 0.175873(19) 0.05397(4) 0.03932(12) Uani d . 1 1 . .
Cl Cl4 0.31424(7) 0.16554(5) 0.33193(12) 0.0538(3) Uani d . 1 1 . .
P P1 0.09286(6) 0.26507(4) 0.14434(10) 0.0346(2) Uani d . 1 1 . .
N N1 0.0149(2) 0.20904(14) 0.1015(4) 0.0399(6) Uani d . 1 1 . .
O O1 0.15305(18) 0.25715(11) 0.0683(3) 0.0433(6) Uani d . 1 1 . .
C C1 0.0300(2) 0.15251(17) 0.0618(4) 0.0374(7) Uani d . 1 1 A .
N N2 0.1614(2) 0.27172(15) 0.3272(4) 0.0449(7) Uani d . 1 1 . .
H H2A 0.213(3) 0.2442(16) 0.369(4) 0.030(9) Uiso d . 1 1 . .
O O2 0.09746(17) 0.12909(11) 0.0553(3) 0.0440(6) Uani d . 1 1 . .
C C2 -0.0487(2) 0.10605(15) 0.0216(3) 0.0484(9) Uani d D 1 1 . .
Cl Cl1A -0.0340(3) 0.0674(2) 0.1884(3) 0.156(3) Uani d PD 0.747(7) 1 A 1
Cl Cl2A -0.15787(12) 0.14336(13) -0.0580(6) 0.1069(15) Uani d PD 0.747(7) 1 A 1
Cl Cl3A -0.05584(19) 0.04899(13) -0.1101(4) 0.1008(13) Uani d PD 0.747(7) 1 A 1
Cl Cl1B -0.0041(6) 0.0324(4) 0.117(2) 0.157(7) Uani d PD 0.253(7) 1 A 2
Cl Cl2B -0.1351(7) 0.1206(4) 0.0673(18) 0.113(5) Uani d PD 0.253(7) 1 A 2
Cl Cl3B -0.0845(12) 0.0773(11) -0.1647(11) 0.247(11) Uani d PD 0.253(7) 1 A 2
N N3 0.0297(2) 0.32885(13) 0.0949(4) 0.0387(6) Uani d . 1 1 . .
H H3A -0.025(3) 0.3247(15) 0.036(4) 0.029(9) Uiso d . 1 1 . .
C C3 0.1360(3) 0.2888(2) 0.4447(5) 0.0544(10) Uani d . 1 1 . .
H H3B 0.0854 0.3188 0.3999 0.065 Uiso calc R 1 1 . .
H H3C 0.1876 0.3111 0.5255 0.065 Uiso calc R 1 1 . .
N N4 0.2365(2) 0.09668(14) -0.0210(3) 0.0417(7) Uani d . 1 1 . .
C C4 0.1079(3) 0.2360(2) 0.5194(4) 0.0532(10) Uani d . 1 1 . .
N N5 0.2735(2) 0.21737(15) -0.0419(4) 0.0452(7) Uani d . 1 1 . .
C C5 0.0728(4) 0.2506(3) 0.6184(5) 0.0740(14) Uani d . 1 1 . .
H H5A 0.0679 0.2929 0.6408 0.089 Uiso calc R 1 1 . .
C C6 0.0446(4) 0.2031(5) 0.6851(6) 0.095(2) Uani d . 1 1 . .
H H6A 0.0205 0.2138 0.7510 0.114 Uiso calc R 1 1 . .
C C7 0.0523(4) 0.1410(4) 0.6542(7) 0.095(2) Uani d . 1 1 . .
H H7A 0.0331 0.1091 0.6984 0.114 Uiso calc R 1 1 . .
C C8 0.0881(4) 0.1254(3) 0.5589(7) 0.0816(17) Uani d . 1 1 . .
H H8A 0.0938 0.0828 0.5390 0.098 Uiso calc R 1 1 . .
C C9 0.1163(4) 0.1726(2) 0.4907(6) 0.0630(12) Uani d . 1 1 . .
H H9A 0.1408 0.1615 0.4257 0.076 Uiso calc R 1 1 . .
C C10 0.0691(3) 0.39174(18) 0.1075(5) 0.0515(10) Uani d . 1 1 . .
H H10A 0.1239 0.3946 0.2063 0.062 Uiso calc R 1 1 . .
H H10B 0.0255 0.4228 0.1076 0.062 Uiso calc R 1 1 . .
C C11 0.0947(3) 0.41017(17) -0.0162(5) 0.0470(9) Uani d . 1 1 . .
C C12 0.0321(4) 0.4071(2) -0.1686(6) 0.0682(13) Uani d . 1 1 . .
H H12A -0.0275 0.3934 -0.1975 0.082 Uiso calc R 1 1 . .
C C13 0.0567(5) 0.4240(3) -0.2797(8) 0.092(2) Uani d . 1 1 . .
H H13A 0.0131 0.4209 -0.3827 0.110 Uiso calc R 1 1 . .
C C14 0.1405(7) 0.4447(3) -0.2449(9) 0.099(2) Uani d . 1 1 . .
H H14A 0.1557 0.4558 -0.3219 0.119 Uiso calc R 1 1 . .
C C15 0.2049(5) 0.4493(3) -0.0904(10) 0.095(2) Uani d . 1 1 . .
H H15A 0.2637 0.4642 -0.0632 0.114 Uiso calc R 1 1 . .
C C16 0.1818(4) 0.4318(2) 0.0242(7) 0.0694(13) Uani d . 1 1 . .
H H16A 0.2252 0.4347 0.1273 0.083 Uiso calc R 1 1 . .
C C17 0.2128(3) 0.03728(19) -0.0126(5) 0.0526(10) Uani d . 1 1 . .
H H17A 0.1744 0.0289 0.0309 0.063 Uiso calc R 1 1 . .
C C18 0.2444(4) -0.0132(2) -0.0680(6) 0.0623(12) Uani d . 1 1 . .
H H18A 0.2266 -0.0545 -0.0610 0.075 Uiso calc R 1 1 . .
C C19 0.3003(4) -0.0026(2) -0.1314(6) 0.0640(12) Uani d . 1 1 . .
H H19A 0.3226 -0.0365 -0.1649 0.077 Uiso calc R 1 1 . .
C C20 0.3246(3) 0.0600(2) -0.1464(5) 0.0568(11) Uani d . 1 1 . .
C C21 0.3783(4) 0.0787(3) -0.2207(6) 0.0727(14) Uani d . 1 1 . .
H H21A 0.4045 0.0475 -0.2549 0.087 Uiso calc R 1 1 . .
C C22 0.3910(3) 0.1387(3) -0.2411(6) 0.0701(14) Uani d . 1 1 . .
H H22A 0.4228 0.1488 -0.2955 0.084 Uiso calc R 1 1 . .
C C23 0.3575(3) 0.1900(2) -0.1821(5) 0.0565(11) Uani d . 1 1 . .
C C24 0.3678(3) 0.2549(3) -0.1998(5) 0.0684(14) Uani d . 1 1 . .
H H24A 0.3992 0.2684 -0.2525 0.082 Uiso calc R 1 1 . .
C C25 0.3321(3) 0.2983(3) -0.1404(6) 0.0674(13) Uani d . 1 1 . .
H H25A 0.3381 0.3415 -0.1538 0.081 Uiso calc R 1 1 . .
C C26 0.2865(3) 0.2778(2) -0.0590(6) 0.0568(11) Uani d . 1 1 . .
H H26A 0.2645 0.3081 -0.0153 0.068 Uiso calc R 1 1 . .
C C27 0.2899(2) 0.1082(2) -0.0874(4) 0.0425(8) Uani d . 1 1 . .
C C28 0.3084(3) 0.1738(2) -0.1035(4) 0.0443(8) Uani d . 1 1 . .

loop_
_atom_site_aniso_label
_atom_site_aniso_U_11
_atom_site_aniso_U_22
_atom_site_aniso_U_33
_atom_site_aniso_U_12
_atom_site_aniso_U_13
_atom_site_aniso_U_23
Cu1 0.0372(2) 0.0394(2) 0.0502(3) 0.0030(2) 0.02775(19) 0.0027(2)
Cl4 0.0379(5) 0.0595(6) 0.0512(6) 0.0066(4) 0.0100(4) 0.0012(4)
P1 0.0320(4) 0.0338(5) 0.0416(5) 0.0005(4) 0.0203(4) 0.0003(4)
N1 0.0352(15) 0.0394(16) 0.0507(17) -0.0046(12) 0.0247(13) -0.0038(13)
O1 0.0406(13) 0.0373(13) 0.0631(16) 0.0013(10) 0.0336(12) 0.0037(11)
C1 0.0351(17) 0.0376(17) 0.0386(19) -0.0029(14) 0.0165(15) -0.0001(14)
N2 0.0361(16) 0.0513(18) 0.0420(18) 0.0030(14) 0.0139(14) 0.0028(13)
O2 0.0395(14) 0.0347(13) 0.0647(17) -0.0001(10) 0.0300(13) -0.0046(11)
C2 0.048(2) 0.049(2) 0.059(2) -0.0107(17) 0.0336(19) -0.0101(17)
Cl1A 0.172(4) 0.186(4) 0.0794(16) -0.114(3) 0.0338(18) 0.0351(18)
Cl2A 0.0359(8) 0.0744(15) 0.185(3) -0.0092(8) 0.0306(13) -0.0522(18)
Cl3A 0.0817(16) 0.0895(17) 0.161(3) -0.0395(12) 0.0813(19) -0.0851(19)
Cl1B 0.114(6) 0.064(5) 0.306(18) 0.004(4) 0.107(9) 0.068(7)
Cl2B 0.095(6) 0.085(5) 0.217(13) -0.047(5) 0.122(8) -0.069(7)
Cl3B 0.207(14) 0.48(3) 0.053(5) -0.246(17) 0.059(7) -0.102(9)
N3 0.0336(16) 0.0385(16) 0.0445(17) 0.0056(12) 0.0185(14) 0.0052(12)
C3 0.052(2) 0.063(3) 0.043(2) 0.003(2) 0.0181(19) -0.0042(18)
N4 0.0426(17) 0.0454(18) 0.0421(16) 0.0045(13) 0.0241(14) 0.0032(13)
C4 0.045(2) 0.071(3) 0.036(2) -0.0007(19) 0.0122(17) 0.0034(18)
N5 0.0401(16) 0.055(2) 0.0456(18) 0.0027(14) 0.0246(14) 0.0066(15)
C5 0.072(3) 0.106(4) 0.042(3) -0.006(3) 0.024(2) -0.011(2)
C6 0.061(3) 0.189(8) 0.036(3) -0.001(4) 0.023(2) 0.016(4)
C7 0.073(4) 0.133(6) 0.060(4) -0.021(4) 0.016(3) 0.034(4)
C8 0.086(4) 0.093(4) 0.067(3) 0.003(3) 0.037(3) 0.033(3)
C9 0.065(3) 0.072(3) 0.055(3) 0.000(2) 0.030(2) 0.011(2)
C10 0.062(3) 0.0330(19) 0.069(3) 0.0018(17) 0.039(2) -0.0050(17)
C11 0.051(2) 0.0310(18) 0.061(3) 0.0030(15) 0.028(2) 0.0035(15)
C12 0.075(4) 0.070(3) 0.057(3) -0.005(3) 0.029(3) 0.006(2)
C13 0.118(6) 0.086(4) 0.080(4) 0.002(4) 0.053(4) 0.024(3)
C14 0.163(7) 0.068(4) 0.106(5) 0.004(4) 0.095(5) 0.028(3)
C15 0.098(5) 0.067(4) 0.154(7) -0.014(3) 0.087(5) 0.009(4)
C16 0.060(3) 0.062(3) 0.085(4) -0.009(2) 0.033(3) -0.003(2)
C17 0.055(2) 0.050(2) 0.054(2) 0.0077(19) 0.026(2) 0.0008(18)
C18 0.068(3) 0.050(3) 0.069(3) 0.010(2) 0.033(3) -0.002(2)
C19 0.066(3) 0.064(3) 0.062(3) 0.014(2) 0.030(2) -0.015(2)
C20 0.040(2) 0.083(3) 0.045(2) 0.007(2) 0.0180(18) -0.011(2)
C21 0.058(3) 0.104(4) 0.072(3) -0.003(3) 0.043(3) -0.022(3)
C22 0.048(3) 0.120(5) 0.056(3) -0.005(3) 0.035(2) -0.014(3)
C23 0.041(2) 0.092(3) 0.038(2) -0.009(2) 0.0199(18) 0.0124(19)
C24 0.040(2) 0.112(4) 0.058(3) -0.006(2) 0.027(2) 0.019(3)
C25 0.052(3) 0.072(3) 0.078(3) -0.003(2) 0.030(2) 0.026(3)
C26 0.052(2) 0.054(3) 0.076(3) -0.003(2) 0.040(2) 0.010(2)
C27 0.0316(17) 0.064(2) 0.0331(19) 0.0026(16) 0.0164(15) -0.0050(16)
C28 0.0333(18) 0.064(2) 0.0331(18) 0.0010(16) 0.0134(15) 0.0026(16)

loop_
_atom_type_symbol
_atom_type_description
_atom_type_scat_dispersion_real
_atom_type_scat_dispersion_imag
_atom_type_scat_source
C C 0.0033 0.0016 'International Tables Vol C Tables 4.2.6.8 and 6.1.1.4'
H H 0.0000 0.0000 'International Tables Vol C Tables 4.2.6.8 and 6.1.1.4'
N N 0.0061 0.0033 'International Tables Vol C Tables 4.2.6.8 and 6.1.1.4'
O O 0.0106 0.0060 'International Tables Vol C Tables 4.2.6.8 and 6.1.1.4'
P P 0.1023 0.0942 'International Tables Vol C Tables 4.2.6.8 and 6.1.1.4'
Cl Cl 0.1484 0.1585 'International Tables Vol C Tables 4.2.6.8 and 6.1.1.4'
Cu Cu 0.3201 1.2651 'International Tables Vol C Tables 4.2.6.8 and 6.1.1.4'

loop_
_geom_angle_atom_site_label_1
_geom_angle_atom_site_label_2
_geom_angle_atom_site_label_3
_geom_angle
_geom_angle_publ_flag
O1 Cu1 O2 92.72(10) ?
O1 Cu1 N4 164.68(12) ?
O2 Cu1 N4 89.13(11) ?
O1 Cu1 N5 90.24(12) ?
O2 Cu1 N5 155.89(12) ?
N4 Cu1 N5 82.03(13) ?
O1 Cu1 Cl4 96.82(9) ?
O2 Cu1 Cl4 98.67(8) ?
N4 Cu1 Cl4 97.93(9) ?
N5 Cu1 Cl4 104.72(10) ?
O1 P1 N2 106.41(17) ?
O1 P1 N3 114.83(16) ?
N2 P1 N3 106.06(17) ?
O1 P1 N1 114.13(15) yes
N2 P1 N1 113.64(17) ?
N3 P1 N1 101.66(16) ?
C1 N1 P1 119.6(2) ?
P1 O1 Cu1 122.03(15) ?
O2 C1 N1 132.2(3) ?
O2 C1 C2 113.8(3) ?
N1 C1 C2 113.9(3) ?
C3 N2 P1 126.6(3) ?
C3 N2 H2A 110(2) ?
P1 N2 H2A 116(2) ?
C1 O2 Cu1 126.9(2) ?
C1 C2 Cl2B 121.9(3) ?
C1 C2 Cl3A 113.2(2) ?
Cl2B C2 Cl3A 123.2(4) ?
C1 C2 Cl1A 109.1(2) ?
Cl2B C2 Cl1A 66.6(5) ?
Cl3A C2 Cl1A 108.1(3) ?
C1 C2 Cl3B 108.9(5) ?
Cl2B C2 Cl3B 115.0(7) ?
Cl3A C2 Cl3B 26.4(8) ?
Cl1A C2 Cl3B 130.9(7) ?
C1 C2 Cl2A 113.2(2) ?
Cl2B C2 Cl2A 40.5(5) ?
Cl3A C2 Cl2A 106.0(2) ?
Cl1A C2 Cl2A 106.8(3) ?
Cl3B C2 Cl2A 85.1(8) ?
C1 C2 Cl1B 109.3(4) ?
Cl2B C2 Cl1B 101.8(5) ?
Cl3A C2 Cl1B 70.1(6) ?
Cl1A C2 Cl1B 41.9(5) ?
Cl3B C2 Cl1B 96.2(9) ?
Cl2A C2 Cl1B 134.4(4) ?
C10 N3 P1 121.9(3) ?
C10 N3 H3A 117(2) ?
P1 N3 H3A 118(2) ?
N2 C3 C4 118.1(4) ?
N2 C3 H3B 107.8 ?
C4 C3 H3B 107.8 ?
N2 C3 H3C 107.8 ?
C4 C3 H3C 107.8 ?
H3B C3 H3C 107.1 ?
C17 N4 C27 118.7(3) ?
C17 N4 Cu1 128.2(3) ?
C27 N4 Cu1 113.0(3) ?
C5 C4 C9 118.2(5) ?
C5 C4 C3 120.1(4) ?
C9 C4 C3 121.7(4) ?
C26 N5 C28 117.8(4) ?
C26 N5 Cu1 130.1(3) ?
C28 N5 Cu1 112.0(3) ?
C4 C5 C6 121.1(6) ?
C4 C5 H5A 119.5 ?
C6 C5 H5A 119.5 ?
C7 C6 C5 119.9(6) ?
C7 C6 H6A 120.0 ?
C5 C6 H6A 120.0 ?
C8 C7 C6 120.1(6) ?
C8 C7 H7A 120.0 ?
C6 C7 H7A 120.0 ?
C7 C8 C9 120.5(6) ?
C7 C8 H8A 119.7 ?
C9 C8 H8A 119.7 ?
C4 C9 C8 120.2(5) ?
C4 C9 H9A 119.9 ?
C8 C9 H9A 119.9 ?
N3 C10 C11 116.5(3) ?
N3 C10 H10A 108.2 ?
C11 C10 H10A 108.2 ?
N3 C10 H10B 108.2 ?
C11 C10 H10B 108.2 ?
H10A C10 H10B 107.3 ?
C12 C11 C16 118.9(5) ?
C12 C11 C10 121.3(4) ?
C16 C11 C10 119.8(4) ?
C11 C12 C13 120.4(5) ?
C11 C12 H12A 119.8 ?
C13 C12 H12A 119.8 ?
C14 C13 C12 122.3(6) ?
C14 C13 H13A 118.8 ?
C12 C13 H13A 118.8 ?
C13 C14 C15 118.2(6) ?
C13 C14 H14A 120.9 ?
C15 C14 H14A 120.9 ?
C14 C15 C16 120.5(6) ?
C14 C15 H15A 119.7 ?
C16 C15 H15A 119.7 ?
C11 C16 C15 119.6(5) ?
C11 C16 H16A 120.2 ?
C15 C16 H16A 120.2 ?
N4 C17 C18 121.3(4) ?
N4 C17 H17A 119.4 ?
C18 C17 H17A 119.4 ?
C19 C18 C17 120.8(5) ?
C19 C18 H18A 119.6 ?
C17 C18 H18A 119.6 ?
C18 C19 C20 119.5(4) ?
C18 C19 H19A 120.3 ?
C20 C19 H19A 120.3 ?
C19 C20 C27 116.2(4) ?
C19 C20 C21 125.6(4) ?
C27 C20 C21 118.2(5) ?
C22 C21 C20 121.4(5) ?
C22 C21 H21A 119.3 ?
C20 C21 H21A 119.3 ?
C21 C22 C23 122.5(5) ?
C21 C22 H22A 118.7 ?
C23 C22 H22A 118.7 ?
C24 C23 C28 116.3(4) ?
C24 C23 C22 125.9(4) ?
C28 C23 C22 117.7(4) ?
C25 C24 C23 120.2(4) ?
C25 C24 H24A 119.9 ?
C23 C24 H24A 119.9 ?
C24 C25 C26 119.8(5) ?
C24 C25 H25A 120.1 ?
C26 C25 H25A 120.1 ?
N5 C26 C25 122.3(5) ?
N5 C26 H26A 118.8 ?
C25 C26 H26A 118.8 ?
N4 C27 C20 123.5(4) ?
N4 C27 C28 116.6(3) ?
C20 C27 C28 119.8(4) ?
N5 C28 C23 123.6(4) ?
N5 C28 C27 116.2(3) ?
C23 C28 C27 120.2(4) ?

loop_
_geom_bond_atom_site_label_1
_geom_bond_atom_site_label_2
_geom_bond_distance
_geom_bond_publ_flag
Cu1 O1 1.922(2) yes
Cu1 O2 1.985(3) yes
Cu1 N4 2.007(3) yes
Cu1 N5 2.016(3) yes
Cu1 Cl4 2.4910(10) yes
P1 O1 1.501(3) yes
P1 N2 1.621(3) yes
P1 N3 1.625(3) yes
P1 N1 1.644(3) yes
N1 C1 1.310(5) ?
C1 O2 1.242(4) yes
C1 C2 1.519(5) ?
N2 C3 1.443(5) ?
N2 H2A 0.95(4) ?
C2 Cl2B 1.705(4) ?
C2 Cl3A 1.728(3) ?
C2 Cl1A 1.742(3) ?
C2 Cl3B 1.748(5) ?
C2 Cl2A 1.772(3) ?
C2 Cl1B 1.783(5) ?
N3 C10 1.453(5) ?
N3 H3A 0.82(4) ?
C3 C4 1.516(6) ?
C3 H3B 0.9700 ?
C3 H3C 0.9700 ?
N4 C17 1.322(5) ?
N4 C27 1.337(5) ?
C4 C5 1.377(7) ?
C4 C9 1.383(6) ?
N5 C26 1.314(5) ?
N5 C28 1.364(5) ?
C5 C6 1.387(9) ?
C5 H5A 0.9300 ?
C6 C7 1.362(10) ?
C6 H6A 0.9300 ?
C7 C8 1.357(10) ?
C7 H7A 0.9300 ?
C8 C9 1.394(7) ?
C8 H8A 0.9300 ?
C9 H9A 0.9300 ?
C10 C11 1.510(6) ?
C10 H10A 0.9700 ?
C10 H10B 0.9700 ?
C11 C12 1.366(6) ?
C11 C16 1.373(7) ?
C12 C13 1.375(8) ?
C12 H12A 0.9300 ?
C13 C14 1.330(10) ?
C13 H13A 0.9300 ?
C14 C15 1.391(11) ?
C14 H14A 0.9300 ?
C15 C16 1.394(9) ?
C15 H15A 0.9300 ?
C16 H16A 0.9300 ?
C17 C18 1.397(6) ?
C17 H17A 0.9300 ?
C18 C19 1.348(7) ?
C18 H18A 0.9300 ?
C19 C20 1.402(7) ?
C19 H19A 0.9300 ?
C20 C27 1.413(6) ?
C20 C21 1.438(7) ?
C21 C22 1.311(8) ?
C21 H21A 0.9300 ?
C22 C23 1.450(7) ?
C22 H22A 0.9300 ?
C23 C24 1.396(7) ?
C23 C28 1.395(5) ?
C24 C25 1.355(8) ?
C24 H24A 0.9300 ?
C25 C26 1.395(7) ?
C25 H25A 0.9300 ?
C26 H26A 0.9300 ?
C27 C28 1.438(6) ?

loop_
_geom_hbond_atom_site_label_D
_geom_hbond_atom_site_label_H
_geom_hbond_atom_site_label_A
_geom_hbond_site_symmetry_A
_geom_hbond_distance_DH
_geom_hbond_distance_HA
_geom_hbond_distance_DA
_geom_hbond_angle_DHA
N3 H3A Cl4 4_454 0.82(4) 2.47(4) 3.270(3) 167(3)
N2 H2A Cl4 . 0.95(4) 2.49(4) 3.346(3) 150(3)

loop_
_geom_torsion_atom_site_label_1
_geom_torsion_atom_site_label_2
_geom_torsion_atom_site_label_3
_geom_torsion_atom_site_label_4
_geom_torsion
O1 P1 N1 C1 26.5(3)
N2 P1 N1 C1 -95.8(3)
N3 P1 N1 C1 150.7(3)
N2 P1 O1 Cu1 83.6(2)
N3 P1 O1 Cu1 -159.34(18)
N1 P1 O1 Cu1 -42.5(2)
O2 Cu1 O1 P1 28.1(2)
N4 Cu1 O1 P1 124.8(4)
N5 Cu1 O1 P1 -175.8(2)
Cl4 Cu1 O1 P1 -70.93(18)
P1 N1 C1 O2 4.0(6)
P1 N1 C1 C2 -178.6(2)
O1 P1 N2 C3 170.9(3)
N3 P1 N2 C3 48.2(4)
N1 P1 N2 C3 -62.7(4)
N1 C1 O2 Cu1 -16.8(6)
C2 C1 O2 Cu1 165.8(2)
O1 Cu1 O2 C1 0.7(3)
N4 Cu1 O2 C1 -164.1(3)
N5 Cu1 O2 C1 -96.0(4)
Cl4 Cu1 O2 C1 98.0(3)
O2 C1 C2 Cl2B 163.5(7)
N1 C1 C2 Cl2B -14.4(8)
O2 C1 C2 Cl3A -30.8(4)
N1 C1 C2 Cl3A 151.3(3)
O2 C1 C2 Cl1A 89.7(4)
N1 C1 C2 Cl1A -88.2(4)
O2 C1 C2 Cl3B -58.7(10)
N1 C1 C2 Cl3B 123.4(9)
O2 C1 C2 Cl2A -151.5(3)
N1 C1 C2 Cl2A 30.6(4)
O2 C1 C2 Cl1B 45.2(7)
N1 C1 C2 Cl1B -132.7(7)
O1 P1 N3 C10 -54.3(3)
N2 P1 N3 C10 62.9(3)
N1 P1 N3 C10 -178.0(3)
P1 N2 C3 C4 88.4(4)
O1 Cu1 N4 C17 -116.7(5)
O2 Cu1 N4 C17 -19.5(3)
N5 Cu1 N4 C17 -177.0(3)
Cl4 Cu1 N4 C17 79.1(3)
O1 Cu1 N4 C27 63.0(6)
O2 Cu1 N4 C27 160.2(3)
N5 Cu1 N4 C27 2.7(2)
Cl4 Cu1 N4 C27 -101.2(2)
N2 C3 C4 C5 -172.3(4)
N2 C3 C4 C9 7.5(6)
O1 Cu1 N5 C26 8.7(4)
O2 Cu1 N5 C26 105.9(4)
N4 Cu1 N5 C26 175.4(4)
Cl4 Cu1 N5 C26 -88.4(4)
O1 Cu1 N5 C28 -167.6(3)
O2 Cu1 N5 C28 -70.4(4)
N4 Cu1 N5 C28 -0.9(3)
Cl4 Cu1 N5 C28 95.3(2)
C9 C4 C5 C6 -1.4(7)
C3 C4 C5 C6 178.5(5)
C4 C5 C6 C7 0.6(8)
C5 C6 C7 C8 0.4(9)
C6 C7 C8 C9 -0.7(9)
C5 C4 C9 C8 1.1(7)
C3 C4 C9 C8 -178.7(5)
C7 C8 C9 C4 -0.1(9)
P1 N3 C10 C11 77.7(4)
N3 C10 C11 C12 54.3(5)
N3 C10 C11 C16 -127.1(4)
C16 C11 C12 C13 1.4(7)
C10 C11 C12 C13 -180.0(5)
C11 C12 C13 C14 -0.9(10)
C12 C13 C14 C15 -0.2(10)
C13 C14 C15 C16 0.9(10)
C12 C11 C16 C15 -0.7(7)
C10 C11 C16 C15 -179.4(4)
C14 C15 C16 C11 -0.4(8)
C27 N4 C17 C18 1.7(6)
Cu1 N4 C17 C18 -178.7(3)
N4 C17 C18 C19 0.2(7)
C17 C18 C19 C20 -2.1(7)
C18 C19 C20 C27 2.1(7)
C18 C19 C20 C21 -175.6(5)
C19 C20 C21 C22 174.0(5)
C27 C20 C21 C22 -3.6(7)
C20 C21 C22 C23 4.1(8)
C21 C22 C23 C24 -179.6(5)
C21 C22 C23 C28 -1.2(7)
C28 C23 C24 C25 0.8(7)
C22 C23 C24 C25 179.2(5)
C23 C24 C25 C26 1.2(7)
C28 N5 C26 C25 1.7(7)
Cu1 N5 C26 C25 -174.5(3)
C24 C25 C26 N5 -2.5(8)
C17 N4 C27 C20 -1.6(5)
Cu1 N4 C27 C20 178.7(3)
C17 N4 C27 C28 175.8(3)
Cu1 N4 C27 C28 -4.0(4)
C19 C20 C27 N4 -0.3(6)
C21 C20 C27 N4 177.6(4)
C19 C20 C27 C28 -177.6(4)
C21 C20 C27 C28 0.3(6)
C26 N5 C28 C23 0.5(6)
Cu1 N5 C28 C23 177.3(3)
C26 N5 C28 C27 -177.8(4)
Cu1 N5 C28 C27 -0.9(4)
C24 C23 C28 N5 -1.7(6)
C22 C23 C28 N5 179.7(4)
C24 C23 C28 C27 176.5(4)
C22 C23 C28 C27 -2.1(6)
N4 C27 C28 N5 3.3(5)
C20 C27 C28 N5 -179.2(3)
N4 C27 C28 C23 -175.0(3)
C20 C27 C28 C23 2.4(5)
